data_4323513
loop_
_publ_author_name
'Klaus Eichele'
'Roderick E. Wasylishen'
'Kalyani Maitra'
'John H. Nelson'
'James F. Britten'

_publ_section_title
;
 Single-Crystal 31P NMR and X-ray Diffraction Study of a Molybdenum
 Phosphine Complex: (5-Methyldibenzophosphole)pentacarbonylmolybdenum(0)
;
_journal_name_full 'Inorganic Chemistry'
_journal_page_first 3539
_journal_page_last 3544
_journal_paper_doi 10.1021/ic970260q
_journal_volume 36
_journal_year 1997
_chemical_formula_sum 'C18 H11 Mo O5 P'
_chemical_formula_weight 434.18
_chemical_name_systematic ?
_space_group_IT_number 15
_symmetry_cell_setting monoclinic
_symmetry_space_group_name_Hall '-C 2yc'
_symmetry_space_group_name_H-M 'C 1 2/c 1'
_atom_sites_solution_hydrogens geom
_atom_sites_solution_primary direct
_atom_sites_solution_secondary difmap
_audit_creation_method SHELXL
_cell_angle_alpha 90.00
_cell_angle_beta 122.135(4)
_cell_angle_gamma 90.00
_cell_formula_units_Z 8
_cell_length_a 31.113(2)
_cell_length_b 7.7917(5)
_cell_length_c 17.9522(12)
_cell_measurement_reflns_used 27
_cell_measurement_temperature 298(2)
_cell_measurement_theta_max 12.49
_cell_measurement_theta_min 5.11
_cell_volume 3685.3(4)
_computing_cell_refinement 'Siemens XSCANS'
_computing_data_collection 'Siemens XSCANS'
_computing_data_reduction 'Siemens SHELXTL'
_computing_molecular_graphics 'Siemens SHELXTL'
_computing_publication_material 'Siemens SHELXTL'
_computing_structure_refinement 'SHELXL-93 (Sheldrick, 1993)'
_computing_structure_solution 'SHELXS-93 (Sheldrick, 1993)'
_diffrn_ambient_temperature 298(2)
_diffrn_measurement_device 'Siemens P4'
_diffrn_measurement_method '\w scans'
_diffrn_radiation_monochromator graphite
_diffrn_radiation_source 'fine-focus sealed tube'
_diffrn_radiation_type MoK\a
_diffrn_radiation_wavelength 0.71073
_diffrn_reflns_av_R_equivalents 0.0161
_diffrn_reflns_av_sigmaI/netI 0.0185
_diffrn_reflns_limit_h_max 33
_diffrn_reflns_limit_h_min -1
_diffrn_reflns_limit_k_max 8
_diffrn_reflns_limit_k_min -1
_diffrn_reflns_limit_l_max 16
_diffrn_reflns_limit_l_min -19
_diffrn_reflns_number 3022
_diffrn_reflns_theta_max 22.49
_diffrn_reflns_theta_min 2.27
_diffrn_standards_decay_% 0.69
_diffrn_standards_interval_count 97
_diffrn_standards_number 3
_exptl_absorpt_coefficient_mu 0.822
_exptl_absorpt_correction_T_max 0.6118
_exptl_absorpt_correction_T_min 0.5626
_exptl_absorpt_correction_type empirical
_exptl_crystal_colour pale_yellow
_exptl_crystal_density_diffrn 1.565
_exptl_crystal_description rhomb
_exptl_crystal_F_000 1728
_exptl_crystal_size_max .40
_exptl_crystal_size_mid .55
_exptl_crystal_size_min .68
_refine_diff_density_max 0.279
_refine_diff_density_min -0.223
_refine_diff_density_rms 0.046
_refine_ls_extinction_coef 0.00099(9)
_refine_ls_extinction_expression Fc^*^=kFc[1+0.001xFc^2^\l^3^/sin(2\q)]^-1/4^
_refine_ls_extinction_method SHELXL
_refine_ls_goodness_of_fit_all 1.104
_refine_ls_goodness_of_fit_obs 1.131
_refine_ls_hydrogen_treatment 'riding model with fixed U'
_refine_ls_matrix_type full
_refine_ls_number_parameters 228
_refine_ls_number_reflns 2407
_refine_ls_number_restraints 0
_refine_ls_restrained_S_all 1.104
_refine_ls_restrained_S_obs 1.131
_refine_ls_R_factor_all 0.0299
_refine_ls_R_factor_obs 0.0245
_refine_ls_shift/esd_max 0.001
_refine_ls_shift/esd_mean 0.000
_refine_ls_structure_factor_coef Fsqd
_refine_ls_weighting_details 'w=1/[\s^2^(Fo^2^)+(0.0281P)^2^+4.3206P] where P=(Fo^2^+2Fc^2^)/3'
_refine_ls_weighting_scheme calc
_refine_ls_wR_factor_all 0.0609
_refine_ls_wR_factor_obs 0.0584
_reflns_number_observed 2137
_reflns_number_total 2407
_reflns_observed_criterion >2sigma(I)
_cod_data_source_file ic970260q.cif
_cod_data_source_block vjc129
_cod_depositor_comments
;
The following automatic conversions were performed:

'_refine_ls_weighting_scheme' value 'calc
w=1/[\s^2^(Fo^2^)+(0.0281P)^2^+4.3206P] where P=(Fo^2^+2Fc^2^)/3' was
changed to 'calc'. New tag '_refine_ls_weighting_details' was
created. The value of the new tag was set to
'w=1/[\s^2^(Fo^2^)+(0.0281P)^2^+4.3206P] where P=(Fo^2^+2Fc^2^)/3'.

Automatic conversion script
Id: cif_fix_values 3143 2015-03-26 13:38:13Z robertas 
;
_cod_original_cell_volume 3685.2(4)
_cod_database_code 4323513

loop_
_symmetry_equiv_pos_as_xyz
'x, y, z'
'-x, y, -z+1/2'
'x+1/2, y+1/2, z'
'-x+1/2, y+1/2, -z+1/2'
'-x, -y, -z'
'x, -y, z-1/2'
'-x+1/2, -y+1/2, -z'
'x+1/2, -y+1/2, z-1/2'

loop_
_atom_site_aniso_label
_atom_site_aniso_U_11
_atom_site_aniso_U_22
_atom_site_aniso_U_33
_atom_site_aniso_U_23
_atom_site_aniso_U_13
_atom_site_aniso_U_12
Mo1 0.0423(2) 0.0444(2) 0.0453(2) 0.00232(14) 0.02604(14) 0.00173(14)
P1 0.0446(5) 0.0440(5) 0.0408(4) -0.0002(4) 0.0233(4) 0.0002(4)
O1 0.066(2) 0.089(2) 0.107(2) 0.002(2) 0.039(2) -0.026(2)
O2 0.097(2) 0.124(3) 0.063(2) -0.016(2) 0.053(2) -0.003(2)
O3 0.069(2) 0.065(2) 0.128(2) 0.019(2) 0.039(2) 0.019(2)
O4 0.058(2) 0.067(2) 0.116(2) 0.005(2) 0.044(2) -0.0103(15)
O5 0.149(3) 0.149(3) 0.067(2) 0.003(2) 0.071(2) -0.010(3)
C1 0.053(2) 0.058(2) 0.061(2) 0.007(2) 0.031(2) 0.003(2)
C2 0.052(2) 0.066(2) 0.062(2) -0.008(2) 0.035(2) 0.000(2)
C3 0.046(2) 0.059(2) 0.076(2) 0.008(2) 0.026(2) 0.000(2)
C4 0.052(2) 0.048(2) 0.069(2) 0.010(2) 0.036(2) 0.008(2)
C5 0.076(3) 0.074(3) 0.051(2) 0.010(2) 0.036(2) 0.000(2)
C6 0.068(2) 0.060(2) 0.060(2) 0.007(2) 0.037(2) -0.002(2)
C7 0.049(2) 0.047(2) 0.054(2) 0.009(2) 0.021(2) 0.000(2)
C8 0.073(3) 0.075(3) 0.057(2) 0.001(2) 0.015(2) -0.015(2)
C9 0.082(4) 0.103(4) 0.075(3) 0.013(3) -0.005(3) -0.026(3)
C10 0.050(3) 0.120(5) 0.132(5) 0.048(4) 0.005(3) -0.006(3)
C11 0.056(3) 0.089(4) 0.139(5) 0.044(3) 0.047(3) 0.017(3)
C12 0.050(2) 0.053(2) 0.086(3) 0.028(2) 0.037(2) 0.012(2)
C13 0.071(2) 0.048(2) 0.075(2) 0.014(2) 0.052(2) 0.011(2)
C14 0.108(4) 0.075(3) 0.127(4) 0.020(3) 0.094(3) 0.025(3)
C15 0.164(5) 0.078(3) 0.106(4) -0.005(3) 0.100(4) 0.013(4)
C16 0.141(5) 0.077(3) 0.073(3) -0.018(2) 0.066(3) -0.001(3)
C17 0.090(3) 0.060(2) 0.062(2) -0.009(2) 0.044(2) -0.002(2)
C18 0.063(2) 0.041(2) 0.052(2) 0.002(2) 0.035(2) 0.003(2)

loop_
_atom_site_label
_atom_site_type_symbol
_atom_site_fract_x
_atom_site_fract_y
_atom_site_fract_z
_atom_site_U_iso_or_equiv
_atom_site_thermal_displace_type
_atom_site_occupancy
_atom_site_calc_flag
_atom_site_refinement_flags
_atom_site_disorder_group
Mo1 Mo 0.075680(10) 0.92919(4) 0.46467(2) 0.04264(13) Uani 1 d . .
P1 P 0.12762(3) 0.66256(11) 0.51837(5) 0.0428(2) Uani 1 d . .
O1 O -0.02099(11) 0.6892(4) 0.3956(2) 0.0911(9) Uani 1 d . .
O2 O 0.09193(11) 0.9553(4) 0.6538(2) 0.0892(9) Uani 1 d . .
O3 O 0.00728(10) 1.2593(4) 0.3960(2) 0.0938(9) Uani 1 d . .
O4 O 0.17725(10) 1.1449(4) 0.5450(2) 0.0815(8) Uani 1 d . .
O5 O 0.06830(14) 0.9015(5) 0.2824(2) 0.1152(12) Uani 1 d . .
C1 C 0.01293(13) 0.7760(5) 0.4196(2) 0.0573(9) Uani 1 d . .
C2 C 0.08454(13) 0.9479(5) 0.5850(3) 0.0574(9) Uani 1 d . .
C3 C 0.03210(13) 1.1397(5) 0.4212(3) 0.0632(10) Uani 1 d . .
C4 C 0.14055(14) 1.0697(5) 0.5142(2) 0.0541(8) Uani 1 d . .
C5 C 0.07084(14) 0.9102(5) 0.3473(2) 0.0658(10) Uani 1 d . .
C6 C 0.10808(14) 0.5084(5) 0.5719(2) 0.0613(9) Uani 1 d . .
H6A H 0.0732(3) 0.4775(24) 0.5321(6) 0.092 Uiso 1 calc R .
H6B H 0.1119(9) 0.5594(12) 0.6238(9) 0.092 Uiso 1 calc R .
H6C H 0.1289(6) 0.4076(13) 0.5879(14) 0.092 Uiso 1 calc R .
C7 C 0.19571(12) 0.6801(4) 0.5931(2) 0.0535(9) Uani 1 d . .
C8 C 0.22145(15) 0.7649(5) 0.6730(2) 0.0777(12) Uani 1 d . .
H8A H 0.20388(15) 0.8202(5) 0.6948(2) 0.093 Uiso 1 calc R .
C9 C 0.2739(2) 0.7656(7) 0.7197(3) 0.109(2) Uani 1 d . .
H9A H 0.2919(2) 0.8211(7) 0.7738(3) 0.131 Uiso 1 calc R .
C10 C 0.2997(2) 0.6846(9) 0.6867(4) 0.122(2) Uani 1 d . .
H10A H 0.3350(2) 0.6858(9) 0.7191(4) 0.147 Uiso 1 calc R .
C11 C 0.2743(2) 0.6019(6) 0.6067(4) 0.097(2) Uani 1 d . .
H11A H 0.2923(2) 0.5494(6) 0.5850(4) 0.117 Uiso 1 calc R .
C12 C 0.22120(13) 0.5973(5) 0.5584(3) 0.0630(10) Uani 1 d . .
C13 C 0.18762(14) 0.5149(5) 0.4733(2) 0.0581(9) Uani 1 d . .
C14 C 0.2009(2) 0.4214(6) 0.4219(4) 0.0881(14) Uani 1 d . .
H14A H 0.2348(2) 0.4064(6) 0.4405(4) 0.106 Uiso 1 calc R .
C15 C 0.1629(3) 0.3518(6) 0.3433(4) 0.102(2) Uani 1 d . .
H15A H 0.1717(3) 0.2890(6) 0.3093(4) 0.122 Uiso 1 calc R .
C16 C 0.1132(2) 0.3727(6) 0.3143(3) 0.0930(15) Uani 1 d . .
H16A H 0.0885(2) 0.3242(6) 0.2611(3) 0.112 Uiso 1 calc R .
C17 C 0.0994(2) 0.4653(5) 0.3633(2) 0.0689(11) Uani 1 d . .
H17A H 0.0653(2) 0.4810(5) 0.3432(2) 0.083 Uiso 1 calc R .
C18 C 0.13647(13) 0.5352(4) 0.4429(2) 0.0493(8) Uani 1 d . .

loop_
_atom_type_symbol
_atom_type_description
_atom_type_scat_dispersion_real
_atom_type_scat_dispersion_imag
_atom_type_scat_source
C C 0.0033 0.0016 'International Tables Vol C Tables 4.2.6.8 and 6.1.1.4'
H H 0.0000 0.0000 'International Tables Vol C Tables 4.2.6.8 and 6.1.1.4'
O O 0.0106 0.0060 'International Tables Vol C Tables 4.2.6.8 and 6.1.1.4'
P P 0.1023 0.0942 'International Tables Vol C Tables 4.2.6.8 and 6.1.1.4'
Mo Mo -1.6832 0.6857 'International Tables Vol C Tables 4.2.6.8 and 6.1.1.4'

loop_
_geom_angle_atom_site_label_1
_geom_angle_atom_site_label_2
_geom_angle_atom_site_label_3
_geom_angle
_geom_angle_site_symmetry_1
_geom_angle_site_symmetry_3
_geom_angle_publ_flag
C3 Mo1 C2 92.09(15) . . ?
C3 Mo1 C5 89.6(2) . . ?
C2 Mo1 C5 177.00(14) . . ?
C3 Mo1 C4 92.18(14) . . ?
C2 Mo1 C4 87.42(14) . . ?
C5 Mo1 C4 90.07(14) . . ?
C3 Mo1 C1 91.01(14) . . ?
C2 Mo1 C1 91.35(13) . . ?
C5 Mo1 C1 91.06(14) . . ?
C4 Mo1 C1 176.62(13) . . ?
C3 Mo1 P1 178.23(10) . . ?
C2 Mo1 P1 87.44(10) . . ?
C5 Mo1 P1 90.90(11) . . ?
C4 Mo1 P1 89.50(9) . . ?
C1 Mo1 P1 87.30(10) . . ?
C7 P1 C18 90.7(2) . . ?
C7 P1 C6 104.2(2) . . ?
C18 P1 C6 104.9(2) . . ?
C7 P1 Mo1 119.09(11) . . ?
C18 P1 Mo1 119.47(11) . . ?
C6 P1 Mo1 114.95(12) . . ?
O1 C1 Mo1 178.7(3) . . ?
O2 C2 Mo1 176.5(3) . . ?
O3 C3 Mo1 179.7(4) . . ?
O4 C4 Mo1 177.2(3) . . ?
O5 C5 Mo1 179.3(4) . . ?
C8 C7 C12 121.9(3) . . ?
C8 C7 P1 127.4(3) . . ?
C12 C7 P1 110.6(3) . . ?
C9 C8 C7 118.4(5) . . ?
C10 C9 C8 120.5(5) . . ?
C11 C10 C9 121.4(5) . . ?
C10 C11 C12 119.5(5) . . ?
C7 C12 C11 118.3(4) . . ?
C7 C12 C13 114.1(3) . . ?
C11 C12 C13 127.7(4) . . ?
C18 C13 C14 118.5(4) . . ?
C18 C13 C12 113.2(3) . . ?
C14 C13 C12 128.3(4) . . ?
C15 C14 C13 119.1(4) . . ?
C16 C15 C14 121.8(4) . . ?
C15 C16 C17 120.0(5) . . ?
C16 C17 C18 119.7(4) . . ?
C17 C18 C13 120.9(3) . . ?
C17 C18 P1 127.7(3) . . ?
C13 C18 P1 111.4(3) . . ?

loop_
_geom_bond_atom_site_label_1
_geom_bond_atom_site_label_2
_geom_bond_distance
_geom_bond_site_symmetry_2
_geom_bond_publ_flag
Mo1 C3 2.003(4) . ?
Mo1 C2 2.032(4) . ?
Mo1 C5 2.035(4) . ?
Mo1 C4 2.038(4) . ?
Mo1 C1 2.052(4) . ?
Mo1 P1 2.4899(9) . ?
P1 C7 1.812(3) . ?
P1 C18 1.815(3) . ?
P1 C6 1.832(3) . ?
O1 C1 1.128(4) . ?
O2 C2 1.132(4) . ?
O3 C3 1.139(4) . ?
O4 C4 1.132(4) . ?
O5 C5 1.128(4) . ?
C7 C8 1.383(5) . ?
C7 C12 1.400(5) . ?
C8 C9 1.383(6) . ?
C9 C10 1.378(8) . ?
C10 C11 1.375(8) . ?
C11 C12 1.400(5) . ?
C12 C13 1.462(5) . ?
C13 C18 1.389(5) . ?
C13 C14 1.399(5) . ?
C14 C15 1.382(7) . ?
C15 C16 1.353(7) . ?
C16 C17 1.373(5) . ?
C17 C18 1.383(5) . ?
